data_1536720
loop_
_publ_author_name
'Emmerling, F.'
'Roehr, C.'

_publ_section_title
;
 Die Oxoantimonate(III) Rb2 Sb8 O13 und Cs2 Sb22 O37: neue Schicht- und
 Gerueststrukturen mit "lone-pair"-Kationen
;
_journal_name_full 'Zeitschrift fuer Anorganische und Allgemeine Chemie'
_journal_page_first 1218
_journal_page_last 1225
_journal_volume 628
_journal_year 2002
_chemical_formula_sum 'O13 Rb2 Sb8'
_chemical_name_systematic 'Rb2 (Sb8 O13)'
_space_group_IT_number 11
_symmetry_space_group_name_Hall '-P 2yb'
_symmetry_space_group_name_H-M 'P 1 21/m 1'
_cell_angle_alpha 90
_cell_angle_beta 90.44
_cell_angle_gamma 90
_cell_formula_units_Z 4
_cell_length_a 7.437
_cell_length_b 17.24
_cell_length_c 13.8
_cell_volume 1769.299
_citation_journal_id_ASTM ZAACAB
_cod_data_source_file Emmerling_ZAACAB_2002_537.cif
_cod_data_source_block O13Rb2Sb8
_cod_database_code 1536720

loop_
_symmetry_equiv_pos_as_xyz
x,y,z
-x,y+1/2,-z
-x,-y,-z
x,-y-1/2,z

loop_
_atom_site_label
_atom_site_type_symbol
_atom_site_fract_x
_atom_site_fract_y
_atom_site_fract_z
_atom_site_occupancy
_atom_site_U_iso_or_equiv
O10 O-2 0.2179 0.6424 0.2179 1 0.0
O5 O-2 0.2604 0.1267 0.2499 1 0.0
Sb7 Sb+3 0.27971 0.56142 0.12415 1 0.0
O1 O-2 0.283 0.6396 0.5013 1 0.0
Rb3 Rb+1 0.5478 0.25 0.32551 1 0.0
O3 O-2 0.0767 0.6269 0.6634 1 0.0
Sb8 Sb+3 0.00714 0.13756 0.70719 1 0.0
O2 O-2 0.3293 0.1435 0.4517 1 0.0
O12 O-2 0.504 0.25 0.1082 1 0.0
O14 O-2 0.476 0.25 0.589 1 0.0
O6 O-2 0.4139 0.6415 0.0509 1 0.0
O13 O-2 0.0247 0.25 0.6812 1 0.0
O9 O-2 0.1672 0.1445 0.8227 1 0.0
Sb6 Sb+3 0.17488 0.05656 0.91695 1 0.0
O4 O-2 0.5782 0.0681 0.3193 1 0.0
Rb1 Rb+1 0.9521 0.25 0.96516 1 0.0
O15 O-2 0.5 0 0.5 1 0.0
Sb1 Sb+3 0.48517 0.13594 0.56925 1 0.0
O7 O-2 0.2384 0.1331 0.0315 1 0.0
Sb3 Sb+3 0.32594 0.05419 0.36185 1 0.0
O8 O-2 0.0735 0.577 0.0358 1 0.0
Sb4 Sb+3 0.00935 0.11922 0.2033 1 0.0
Sb2 Sb+3 0.22718 0.55085 0.58761 1 0.0
Rb2 Rb+1 0.0269 0.25 0.46511 1 0.0
O11 O-2 0.0062 0.0038 0.1967 1 0.0
Rb4 Rb+1 0.4652 0.25 0.8071 1 0.0
Sb5 Sb+3 0.48363 0.1383 0.08171 1 0.0
